data_4504462
loop_
_publ_author_name
'Martin, David P.'
'Braverman, Maxwell A.'
'LaDuca, Robert L.'

_publ_section_title
;
 Two- and Three-Dimensional Divalent Metal Isophthalate Coordination
 Polymers Incorporating Flexible Bispyridylmethylpiperazine Tethers:
 Structure Direction through Coordination Geometry Preferences,
 Carboxylate Binding Mode, and Ligand Conformation
;
_journal_issue 12
_journal_name_full 'Crystal Growth &amp; Design'
_journal_page_first 2609
_journal_paper_doi 10.1021/cg700664u
_journal_volume 7
_journal_year 2007
_chemical_formula_sum 'C24 H24 Cd N4 O4'
_chemical_formula_weight 544.87
_chemical_name_systematic
; 
 ? 
;
_space_group_IT_number 14
_symmetry_cell_setting monoclinic
_symmetry_space_group_name_Hall '-P 2ybc'
_symmetry_space_group_name_H-M 'P 1 21/c 1'
_atom_sites_solution_hydrogens geom
_atom_sites_solution_primary direct
_atom_sites_solution_secondary difmap
_audit_creation_method SHELXL-97
_cell_angle_alpha 90.00
_cell_angle_beta 100.398(4)
_cell_angle_gamma 90.00
_cell_formula_units_Z 4
_cell_length_a 9.663(2)
_cell_length_b 10.332(3)
_cell_length_c 23.208(6)
_cell_measurement_temperature 293(2)
_cell_volume 2279.0(10)
_computing_structure_refinement 'SHELXL-97 (Sheldrick, 1997)'
_computing_structure_solution 'SHELXS-97 (Sheldrick, 1990)'
_diffrn_ambient_temperature 293(2)
_diffrn_measured_fraction_theta_full 0.941
_diffrn_measured_fraction_theta_max 0.941
_diffrn_radiation_monochromator graphite
_diffrn_radiation_source 'fine-focus sealed tube'
_diffrn_radiation_type MoK\a
_diffrn_radiation_wavelength 0.71073
_diffrn_reflns_av_R_equivalents 0.0528
_diffrn_reflns_av_sigmaI/netI 0.0467
_diffrn_reflns_limit_h_max 12
_diffrn_reflns_limit_h_min -12
_diffrn_reflns_limit_k_max 13
_diffrn_reflns_limit_k_min -13
_diffrn_reflns_limit_l_max 30
_diffrn_reflns_limit_l_min -30
_diffrn_reflns_number 24638
_diffrn_reflns_theta_full 28.27
_diffrn_reflns_theta_max 28.27
_diffrn_reflns_theta_min 1.78
_exptl_absorpt_coefficient_mu 0.997
_exptl_crystal_colour colorless
_exptl_crystal_density_diffrn 1.588
_exptl_crystal_density_method 'not measured'
_exptl_crystal_description block
_exptl_crystal_F_000 1104
_exptl_crystal_size_max 0.40
_exptl_crystal_size_mid 0.30
_exptl_crystal_size_min 0.25
_refine_diff_density_max 0.485
_refine_diff_density_min -0.406
_refine_diff_density_rms 0.090
_refine_ls_extinction_method none
_refine_ls_goodness_of_fit_ref 1.017
_refine_ls_hydrogen_treatment mixed
_refine_ls_matrix_type full
_refine_ls_number_parameters 298
_refine_ls_number_reflns 5305
_refine_ls_number_restraints 0
_refine_ls_restrained_S_all 1.017
_refine_ls_R_factor_all 0.0633
_refine_ls_R_factor_gt 0.0395
_refine_ls_shift/su_max 0.001
_refine_ls_shift/su_mean 0.000
_refine_ls_structure_factor_coef Fsqd
_refine_ls_weighting_details 'calc w=1/[\s^2^(Fo^2^)+(0.0320P)^2^+2.3945P] where P=(Fo^2^+2Fc^2^)/3'
_refine_ls_weighting_scheme calc
_refine_ls_wR_factor_gt 0.0764
_refine_ls_wR_factor_ref 0.0839
_reflns_number_gt 4010
_reflns_number_total 5305
_reflns_threshold_expression >2sigma(I)
_cod_data_source_file cg700664u-file004.cif
_cod_data_source_block mono
_cod_original_sg_symbol_H-M P2(1)/c
_cod_database_code 4504462

loop_
_symmetry_equiv_pos_as_xyz
'x, y, z'
'-x, y+1/2, -z+1/2'
'-x, -y, -z'
'x, -y-1/2, z-1/2'

loop_
_atom_site_label
_atom_site_type_symbol
_atom_site_fract_x
_atom_site_fract_y
_atom_site_fract_z
_atom_site_U_iso_or_equiv
_atom_site_adp_type
_atom_site_occupancy
_atom_site_symmetry_multiplicity
_atom_site_calc_flag
_atom_site_refinement_flags
Cd1 Cd 0.51055(2) 0.68092(2) 0.059459(10) 0.02729(8) Uani 1 1 d .
O1 O 0.5687(3) 0.8202(2) 0.14384(11) 0.0444(6) Uani 1 1 d .
O2 O 0.4724(2) 0.9023(2) 0.05797(9) 0.0332(5) Uani 1 1 d .
O3 O 0.6009(2) 1.3708(2) 0.03343(10) 0.0361(5) Uani 1 1 d .
O4 O 0.5786(3) 1.5021(2) 0.10731(10) 0.0416(6) Uani 1 1 d .
N1 N 0.7059(3) 0.7227(3) 0.01661(11) 0.0312(6) Uani 1 1 d .
N2 N 0.9693(3) 0.7591(3) -0.15044(12) 0.0396(7) Uani 1 1 d .
N3 N 0.9545(3) 0.8240(3) -0.27101(12) 0.0412(7) Uani 1 1 d .
N4 N 1.2917(3) 0.8402(3) -0.41066(12) 0.0329(6) Uani 1 1 d .
C1 C 0.7789(4) 0.6263(3) -0.00158(15) 0.0383(8) Uani 1 1 d .
H1 H 0.7601 0.5423 0.0091 0.046 Uiso 1 1 calc R
C2 C 0.8801(4) 0.6445(4) -0.03522(15) 0.0407(9) Uani 1 1 d .
H2 H 0.9283 0.5739 -0.0467 0.049 Uiso 1 1 calc R
C3 C 0.9104(3) 0.7679(4) -0.05200(14) 0.0363(8) Uani 1 1 d .
C4 C 0.8343(4) 0.8683(4) -0.03330(15) 0.0401(8) Uani 1 1 d .
H4 H 0.8514 0.9532 -0.0434 0.048 Uiso 1 1 calc R
C5 C 0.7337(4) 0.8429(3) 0.00021(15) 0.0363(8) Uani 1 1 d .
H5 H 0.6831 0.9117 0.0119 0.044 Uiso 1 1 calc R
C6 C 1.0211(4) 0.7900(4) -0.08895(15) 0.0478(10) Uani 1 1 d .
H6A H 1.0507 0.8798 -0.0857 0.057 Uiso 1 1 calc R
H6B H 1.1024 0.7365 -0.0744 0.057 Uiso 1 1 calc R
C7 C 0.8756(4) 0.8593(4) -0.17908(16) 0.0470(10) Uani 1 1 d .
H7A H 0.9230 0.9423 -0.1735 0.056 Uiso 1 1 calc R
H7B H 0.7929 0.8637 -0.1609 0.056 Uiso 1 1 calc R
C8 C 0.8303(4) 0.8346(5) -0.24370(16) 0.0525(11) Uani 1 1 d .
H8A H 0.7761 0.7551 -0.2497 0.063 Uiso 1 1 calc R
H8B H 0.7713 0.9051 -0.2615 0.063 Uiso 1 1 calc R
C9 C 1.0400(4) 0.7163(4) -0.24470(16) 0.0464(10) Uani 1 1 d .
H9A H 1.1208 0.7057 -0.2637 0.056 Uiso 1 1 calc R
H9B H 0.9854 0.6370 -0.2499 0.056 Uiso 1 1 calc R
C10 C 1.0884(4) 0.7423(4) -0.18051(16) 0.0456(9) Uani 1 1 d .
H10A H 1.1459 0.6706 -0.1630 0.055 Uiso 1 1 calc R
H10B H 1.1460 0.8198 -0.1757 0.055 Uiso 1 1 calc R
C11 C 0.9193(4) 0.8102(5) -0.33461(16) 0.0536(11) Uani 1 1 d .
H11A H 0.8524 0.8767 -0.3506 0.064 Uiso 1 1 calc R
H11B H 0.8755 0.7266 -0.3443 0.064 Uiso 1 1 calc R
C12 C 1.1932(4) 0.7511(4) -0.42859(16) 0.0436(9) Uani 1 1 d .
H12 H 1.2064 0.6949 -0.4585 0.052 Uiso 1 1 calc R
C13 C 1.0730(4) 0.7383(4) -0.40501(16) 0.0467(9) Uani 1 1 d .
H13 H 1.0082 0.6736 -0.4184 0.056 Uiso 1 1 calc R
C14 C 1.0488(4) 0.8215(4) -0.36151(14) 0.0406(8) Uani 1 1 d .
C15 C 1.1501(4) 0.9140(4) -0.34360(16) 0.0470(10) Uani 1 1 d .
H15 H 1.1384 0.9726 -0.3144 0.056 Uiso 1 1 calc R
C16 C 1.2686(4) 0.9200(3) -0.36867(16) 0.0408(9) Uani 1 1 d .
H16 H 1.3356 0.9830 -0.3555 0.049 Uiso 1 1 calc R
C17 C 0.5371(3) 1.0486(3) 0.13710(13) 0.0264(7) Uani 1 1 d .
C18 C 0.5505(3) 1.1533(3) 0.10049(13) 0.0256(7) Uani 1 1 d .
H18 H 0.5530 1.1394 0.0611 0.031 Uiso 1 1 calc R
C19 C 0.5601(3) 1.2781(3) 0.12278(13) 0.0232(6) Uani 1 1 d .
C20 C 0.5542(4) 1.2963(3) 0.18141(15) 0.0345(8) Uani 1 1 d .
H20 H 0.5599 1.3799 0.1965 0.041 Uiso 1 1 calc R
C21 C 0.5402(4) 1.1944(3) 0.21795(15) 0.0393(8) Uani 1 1 d .
H21 H 0.5342 1.2089 0.2570 0.047 Uiso 1 1 calc R
C22 C 0.5351(4) 1.0697(3) 0.19582(14) 0.0347(8) Uani 1 1 d .
H22 H 0.5302 0.9997 0.2206 0.042 Uiso 1 1 calc R
C23 C 0.5257(3) 0.9146(3) 0.11154(15) 0.0287(7) Uani 1 1 d .
C24 C 0.5803(3) 1.3919(3) 0.08413(13) 0.0264(7) Uani 1 1 d .

loop_
_atom_site_aniso_label
_atom_site_aniso_U_11
_atom_site_aniso_U_22
_atom_site_aniso_U_33
_atom_site_aniso_U_23
_atom_site_aniso_U_13
_atom_site_aniso_U_12
Cd1 0.03493(14) 0.02107(12) 0.02890(13) -0.00035(10) 0.01385(9) -0.00186(11)
O1 0.0647(17) 0.0240(12) 0.0410(14) 0.0035(11) 0.0006(12) 0.0020(12)
O2 0.0467(15) 0.0216(11) 0.0324(13) -0.0026(9) 0.0103(11) -0.0063(10)
O3 0.0458(14) 0.0369(13) 0.0272(12) 0.0031(10) 0.0106(10) -0.0072(11)
O4 0.0631(17) 0.0215(12) 0.0424(14) -0.0007(10) 0.0158(12) 0.0016(11)
N1 0.0329(15) 0.0325(14) 0.0293(15) 0.0009(11) 0.0085(12) -0.0034(12)
N2 0.0301(16) 0.064(2) 0.0270(15) 0.0050(14) 0.0121(12) -0.0006(14)
N3 0.0306(15) 0.068(2) 0.0274(14) 0.0060(15) 0.0119(12) 0.0066(15)
N4 0.0382(16) 0.0338(16) 0.0288(14) 0.0040(12) 0.0112(12) 0.0059(12)
C1 0.046(2) 0.0337(18) 0.039(2) -0.0045(15) 0.0158(17) -0.0055(16)
C2 0.042(2) 0.045(2) 0.039(2) -0.0067(16) 0.0150(17) -0.0001(16)
C3 0.0288(18) 0.061(2) 0.0200(16) 0.0028(15) 0.0067(14) -0.0070(16)
C4 0.041(2) 0.043(2) 0.037(2) 0.0135(16) 0.0100(16) -0.0065(17)
C5 0.0371(19) 0.0330(19) 0.0404(19) 0.0063(15) 0.0115(15) 0.0030(15)
C6 0.037(2) 0.078(3) 0.0293(19) 0.0087(18) 0.0070(16) -0.0081(19)
C7 0.037(2) 0.071(3) 0.038(2) 0.0044(19) 0.0193(17) 0.0116(19)
C8 0.032(2) 0.092(3) 0.037(2) 0.008(2) 0.0160(16) 0.014(2)
C9 0.042(2) 0.064(3) 0.039(2) 0.0045(18) 0.0221(18) 0.0062(18)
C10 0.030(2) 0.072(3) 0.040(2) 0.0149(19) 0.0163(16) 0.0094(18)
C11 0.037(2) 0.094(3) 0.033(2) 0.002(2) 0.0137(16) -0.002(2)
C12 0.039(2) 0.058(2) 0.036(2) -0.0117(18) 0.0128(16) 0.0019(19)
C13 0.034(2) 0.066(3) 0.040(2) -0.0072(19) 0.0063(16) -0.0078(19)
C14 0.0339(19) 0.066(2) 0.0234(16) 0.0076(17) 0.0082(14) 0.0038(19)
C15 0.056(2) 0.052(2) 0.040(2) -0.0093(18) 0.0261(19) 0.0005(19)
C16 0.046(2) 0.039(2) 0.042(2) -0.0059(16) 0.0191(17) -0.0040(16)
C17 0.0266(16) 0.0256(15) 0.0280(16) 0.0018(13) 0.0074(13) -0.0008(13)
C18 0.0250(16) 0.0275(17) 0.0248(15) -0.0005(12) 0.0058(12) 0.0004(12)
C19 0.0199(15) 0.0248(15) 0.0250(15) -0.0014(12) 0.0044(12) 0.0014(12)
C20 0.040(2) 0.0282(18) 0.0362(19) -0.0033(14) 0.0086(15) 0.0060(14)
C21 0.056(2) 0.040(2) 0.0263(17) -0.0004(15) 0.0190(16) 0.0010(17)
C22 0.049(2) 0.0295(18) 0.0271(17) 0.0088(14) 0.0113(15) 0.0035(15)
C23 0.0285(17) 0.0223(16) 0.0377(19) -0.0018(14) 0.0125(14) -0.0006(13)
C24 0.0225(16) 0.0273(17) 0.0293(17) 0.0003(13) 0.0043(13) -0.0005(13)

loop_
_atom_type_symbol
_atom_type_description
_atom_type_scat_dispersion_real
_atom_type_scat_dispersion_imag
_atom_type_scat_source
C C 0.0033 0.0016 'International Tables Vol C Tables 4.2.6.8 and 6.1.1.4'
H H 0.0000 0.0000 'International Tables Vol C Tables 4.2.6.8 and 6.1.1.4'
N N 0.0061 0.0033 'International Tables Vol C Tables 4.2.6.8 and 6.1.1.4'
O O 0.0106 0.0060 'International Tables Vol C Tables 4.2.6.8 and 6.1.1.4'
Cd Cd -0.8075 1.2024 'International Tables Vol C Tables 4.2.6.8 and 6.1.1.4'

loop_
_geom_angle_atom_site_label_1
_geom_angle_atom_site_label_2
_geom_angle_atom_site_label_3
_geom_angle
_geom_angle_site_symmetry_1
_geom_angle_site_symmetry_3
O4 Cd1 O3 109.08(9) 1_545 3_675
O4 Cd1 O2 150.62(8) 1_545 .
O3 Cd1 O2 99.76(8) 3_675 .
O4 Cd1 N1 100.40(9) 1_545 .
O3 Cd1 N1 85.48(9) 3_675 .
O2 Cd1 N1 87.11(9) . .
O4 Cd1 N4 88.61(9) 1_545 4_476
O3 Cd1 N4 87.75(9) 3_675 4_476
O2 Cd1 N4 86.96(9) . 4_476
N1 Cd1 N4 170.12(9) . 4_476
O4 Cd1 O1 94.97(8) 1_545 .
O3 Cd1 O1 154.57(8) 3_675 .
O2 Cd1 O1 55.70(8) . .
N1 Cd1 O1 98.52(9) . .
N4 Cd1 O1 84.61(9) 4_476 .
O4 Cd1 C23 122.74(10) 1_545 .
O3 Cd1 C23 127.54(9) 3_675 .
O2 Cd1 C23 27.94(8) . .
N1 Cd1 C23 92.46(9) . .
N4 Cd1 C23 85.97(9) 4_476 .
O1 Cd1 C23 27.77(9) . .
C23 O1 Cd1 88.59(19) . .
C23 O2 Cd1 92.83(18) . .
C24 O3 Cd1 143.1(2) . 3_675
C24 O4 Cd1 124.8(2) . 1_565
C1 N1 C5 117.3(3) . .
C1 N1 Cd1 120.9(2) . .
C5 N1 Cd1 120.8(2) . .
C7 N2 C6 111.5(3) . .
C7 N2 C10 110.2(3) . .
C6 N2 C10 109.4(3) . .
C9 N3 C8 109.0(3) . .
C9 N3 C11 111.2(3) . .
C8 N3 C11 112.7(3) . .
C16 N4 C12 116.9(3) . .
C16 N4 Cd1 123.6(2) . 4_675
C12 N4 Cd1 118.2(2) . 4_675
N1 C1 C2 123.4(3) . .
C1 C2 C3 119.8(3) . .
C2 C3 C4 116.9(3) . .
C2 C3 C6 120.6(3) . .
C4 C3 C6 122.5(3) . .
C5 C4 C3 120.2(3) . .
N1 C5 C4 122.4(3) . .
N2 C6 C3 111.7(3) . .
N2 C7 C8 112.3(3) . .
N3 C8 C7 109.4(3) . .
N3 C9 C10 109.3(3) . .
N2 C10 C9 111.3(3) . .
N3 C11 C14 110.7(3) . .
N4 C12 C13 123.2(3) . .
C12 C13 C14 119.9(4) . .
C13 C14 C15 116.6(3) . .
C13 C14 C11 121.4(4) . .
C15 C14 C11 122.0(3) . .
C16 C15 C14 120.3(3) . .
N4 C16 C15 123.1(3) . .
C22 C17 C18 119.7(3) . .
C22 C17 C23 121.4(3) . .
C18 C17 C23 118.8(3) . .
C19 C18 C17 120.1(3) . .
C20 C19 C18 118.7(3) . .
C20 C19 C24 120.7(3) . .
C18 C19 C24 120.6(3) . .
C21 C20 C19 121.9(3) . .
C20 C21 C22 119.0(3) . .
C17 C22 C21 120.4(3) . .
O1 C23 O2 122.8(3) . .
O1 C23 C17 119.2(3) . .
O2 C23 C17 118.0(3) . .
O1 C23 Cd1 63.64(17) . .
O2 C23 Cd1 59.22(16) . .
C17 C23 Cd1 176.3(2) . .
O3 C24 O4 125.2(3) . .
O3 C24 C19 118.9(3) . .
O4 C24 C19 115.8(3) . .

loop_
_geom_bond_atom_site_label_1
_geom_bond_atom_site_label_2
_geom_bond_distance
_geom_bond_site_symmetry_2
Cd1 O4 2.194(2) 1_545
Cd1 O3 2.292(2) 3_675
Cd1 O2 2.316(2) .
Cd1 N1 2.328(3) .
Cd1 N4 2.352(3) 4_476
Cd1 O1 2.413(2) .
Cd1 C23 2.692(3) .
O1 C23 1.255(4) .
O2 C23 1.263(4) .
O3 C24 1.248(4) .
O3 Cd1 2.292(2) 3_675
O4 C24 1.261(4) .
O4 Cd1 2.194(2) 1_565
N1 C1 1.332(4) .
N1 C5 1.340(4) .
N2 C7 1.454(5) .
N2 C6 1.460(4) .
N2 C10 1.460(4) .
N3 C9 1.453(5) .
N3 C8 1.459(4) .
N3 C11 1.461(4) .
N4 C16 1.326(4) .
N4 C12 1.336(5) .
N4 Cd1 2.352(3) 4_675
C1 C2 1.370(5) .
C2 C3 1.380(5) .
C3 C4 1.385(5) .
C3 C6 1.504(5) .
C4 C5 1.376(5) .
C7 C8 1.506(5) .
C9 C10 1.503(5) .
C11 C14 1.500(5) .
C12 C13 1.376(5) .
C13 C14 1.378(5) .
C14 C15 1.378(5) .
C15 C16 1.376(5) .
C17 C22 1.384(4) .
C17 C18 1.396(4) .
C17 C23 1.502(4) .
C18 C19 1.386(4) .
C19 C20 1.385(4) .
C19 C24 1.512(4) .
C20 C21 1.374(4) .
C21 C22 1.384(4) .
